data_7046215
loop_
_publ_author_name
'Arikawa, Yasuhiro'
'Hiura, Junko'
'Tsuchii, Chika'
'Kodama, Mika'
'Matsumoto, Naoki'
'Umakoshi, Keisuke'

_publ_section_title
;
 Synthetic NO reduction cycle on a bis(pyrazolato)-bridged dinuclear
 ruthenium complex including photo-induced transformation
;
_journal_name_full 'Dalton Transactions'
_journal_paper_doi 10.1039/C8DT01208C
_journal_year 2018
_chemical_formula_moiety 'C24 H27 B2 N16 O Ru2, P F6, C4 H10 O'
_chemical_formula_sum 'C28 H37 B2 F6 N16 O2 P Ru2'
_chemical_formula_weight 998.43
_space_group_crystal_system orthorhombic
_space_group_IT_number 59
_space_group_name_Hall '-P 2ab 2a'
_space_group_name_H-M_alt 'P m m n'
_symmetry_space_group_name_Hall '-P 2ab 2a'
_symmetry_space_group_name_H-M 'P m m n :2'
_atom_sites_solution_hydrogens geom
_atom_sites_solution_primary direct
_atom_sites_solution_secondary difmap
_audit_update_record
;
2018-04-23 deposited with the CCDC.
2018-04-30 downloaded from the CCDC.
;
_cell_angle_alpha 90.0000
_cell_angle_beta 90.0000
_cell_angle_gamma 90.0000
_cell_formula_units_Z 2
_cell_length_a 11.8607(8)
_cell_length_b 15.0217(9)
_cell_length_c 10.8179(7)
_cell_measurement_reflns_used 3182
_cell_measurement_temperature 296
_cell_measurement_theta_max 27.48
_cell_measurement_theta_min 3.21
_cell_volume 1927.4(2)
_computing_cell_refinement CrystalClear
_computing_data_collection 'CrystalClear (Rigaku Corp., 2000)'
_computing_data_reduction CrystalClear
_computing_molecular_graphics 'CrystalStructure 4.3'
_computing_publication_material 'CrystalStructure 4.3 (Rigaku, 2018)'
_computing_structure_refinement 'SHELXL Version 2014/7 (Sheldrick, 2008)'
_computing_structure_solution 'SIR2004 (Burla, et al., 2005)'
_diffrn_ambient_temperature 296
_diffrn_detector_area_resol_mean 7.314
_diffrn_measured_fraction_theta_full 0.995
_diffrn_measured_fraction_theta_max 0.990
_diffrn_measurement_device_type 'Rigaku Mercury70'
_diffrn_measurement_method \w
_diffrn_radiation_type 'Mo K\a'
_diffrn_radiation_wavelength 0.71070
_diffrn_reflns_av_R_equivalents 0.0445
_diffrn_reflns_Laue_measured_fraction_full 0.995
_diffrn_reflns_Laue_measured_fraction_max 0.990
_diffrn_reflns_limit_h_max 14
_diffrn_reflns_limit_h_min -15
_diffrn_reflns_limit_k_max 16
_diffrn_reflns_limit_k_min -19
_diffrn_reflns_limit_l_max 13
_diffrn_reflns_limit_l_min -10
_diffrn_reflns_number 13785
_diffrn_reflns_point_group_measured_fraction_full 0.995
_diffrn_reflns_point_group_measured_fraction_max 0.990
_diffrn_reflns_theta_full 25.241
_diffrn_reflns_theta_max 27.484
_diffrn_reflns_theta_min 3.302
_diffrn_standards_number 0
_exptl_absorpt_coefficient_mu 0.907
_exptl_absorpt_correction_T_max 0.913
_exptl_absorpt_correction_T_min 0.815
_exptl_absorpt_correction_type multi-scan
_exptl_absorpt_process_details 'REQAB (Rigaku, 1998)'
_exptl_crystal_colour red
_exptl_crystal_density_diffrn 1.720
_exptl_crystal_density_method 'not measured'
_exptl_crystal_description block
_exptl_crystal_F_000 1000.00
_exptl_crystal_recrystallization_method 'Re-crystallisation from solvent: acetone/ether'
_exptl_crystal_size_max 0.200
_exptl_crystal_size_mid 0.150
_exptl_crystal_size_min 0.100
_refine_diff_density_max 1.31
_refine_diff_density_min -0.88
_refine_ls_extinction_method none
_refine_ls_goodness_of_fit_ref 1.299
_refine_ls_hydrogen_treatment mixed
_refine_ls_number_parameters 149
_refine_ls_number_reflns 2382
_refine_ls_number_restraints 1
_refine_ls_R_factor_all 0.0740
_refine_ls_R_factor_gt 0.0666
_refine_ls_shift/su_max 0.000
_refine_ls_structure_factor_coef Fsqd
_refine_ls_weighting_details 'w = 1/[\s^2^(Fo^2^)+(0.0375P)^2^+4.4427P] where P=(Fo^2^+2Fc^2^)/3'
_refine_ls_weighting_scheme calc
_refine_ls_wR_factor_gt 0.1278
_refine_ls_wR_factor_ref 0.1315
_reflns_Friedel_coverage 0.000
_reflns_number_gt 2221
_reflns_number_total 2382
_reflns_threshold_expression F^2^>2.0\s(F^2^)
_cod_data_source_file c8dt01208c2.cif
_cod_data_source_block 4'
_cod_database_code 7046215

loop_
_space_group_symop_id
_space_group_symop_operation_xyz
1 +X,+Y,+Z
2 1/2-X,+Y,+Z
3 +X,1/2-Y,+Z
4 1/2-X,1/2-Y,+Z
5 -X,-Y,-Z
6 -1/2+X,-Y,-Z
7 -X,-1/2+Y,-Z
8 -1/2+X,-1/2+Y,-Z

loop_
_atom_site_label
_atom_site_type_symbol
_atom_site_fract_x
_atom_site_fract_y
_atom_site_fract_z
_atom_site_U_iso_or_equiv
_atom_site_adp_type
_atom_site_occupancy
_atom_site_site_symmetry_order
_atom_site_calc_flag
_atom_site_refinement_flags_posn
_atom_site_refinement_flags_adp
_atom_site_refinement_flags_occupancy
Ru1 Ru 0.7500 0.36003(4) 0.60457(5) 0.03209(18) Uani 1 2 d S T P
P1 P 0.2500 0.2500 0.9682(3) 0.0503(7) Uani 1 4 d S T P
F1 F 0.2500 0.3554(3) 0.9679(6) 0.0803(17) Uani 1 2 d S T P
F2 F 0.3434(6) 0.2500 0.8634(6) 0.109(2) Uani 1 2 d S T P
F3 F 0.3438(6) 0.2500 1.0707(6) 0.110(2) Uani 1 2 d S T P
O1 O 0.7500 0.2500 0.7048(6) 0.0344(14) Uani 1 4 d DS T P
H9 H 0.7500 0.2500 0.786(2) 0.08(4) Uiso 1 4 d DS . P
O2 O 0.7500 0.2500 0.9530(16) 0.140(5) Uiso 1 4 d S . P
N1 N 0.7500 0.4709(4) 0.4983(5) 0.0399(14) Uani 1 2 d S T P
N2 N 0.7500 0.5527(4) 0.5552(6) 0.0424(14) Uani 1 2 d S T P
N3 N 0.6297(3) 0.4229(3) 0.7111(4) 0.0377(9) Uani 1 1 d . . .
N4 N 0.6459(4) 0.5093(3) 0.7450(4) 0.0405(9) Uani 1 1 d . . .
N5 N 0.6306(3) 0.2957(2) 0.5014(3) 0.0349(9) Uani 1 1 d . . .
C1 C 0.7500 0.4865(5) 0.3772(7) 0.0477(18) Uani 1 2 d S T P
H1 H 0.7500 0.4424 0.3168 0.057 Uiso 1 2 calc R U P
C2 C 0.7500 0.5755(6) 0.3534(8) 0.060(2) Uani 1 2 d S T P
H2 H 0.7500 0.6034 0.2766 0.072 Uiso 1 2 calc R U P
C3 C 0.7500 0.6153(5) 0.4688(8) 0.054(2) Uani 1 2 d S T P
H3 H 0.7500 0.6763 0.4835 0.065 Uiso 1 2 calc R U P
C4 C 0.5352(4) 0.3957(4) 0.7658(5) 0.0478(13) Uani 1 1 d . . .
H4 H 0.5040 0.3393 0.7577 0.057 Uiso 1 1 calc R U .
C5 C 0.4903(5) 0.4637(4) 0.8363(6) 0.0591(16) Uani 1 1 d . . .
H5 H 0.4250 0.4621 0.8839 0.071 Uiso 1 1 calc R U .
C6 C 0.5621(5) 0.5340(4) 0.8212(5) 0.0502(14) Uani 1 1 d . . .
H6 H 0.5544 0.5897 0.8577 0.060 Uiso 1 1 calc R U .
C7 C 0.5442(5) 0.3229(4) 0.4325(5) 0.0466(13) Uani 1 1 d . . .
H7 H 0.5247 0.3819 0.4182 0.056 Uiso 1 1 calc R U .
C8 C 0.4881(7) 0.2500 0.3859(8) 0.057(2) Uani 1 2 d S T P
H8 H 0.4257 0.2500 0.3339 0.068 Uiso 1 2 calc R U P
C10 C 0.824(3) 0.306(3) 1.042(4) 0.30(2) Uiso 0.5 1 d . . P
C11 C 0.7500 0.379(2) 1.031(3) 0.253(13) Uiso 1 2 d S . P
B1 B 0.7500 0.5590(5) 0.6971(8) 0.0412(18) Uani 1 2 d S T P
H1A H 0.7500 0.6211 0.7245 0.049 Uiso 1 2 calc R U P

loop_
_atom_site_aniso_label
_atom_site_aniso_U_11
_atom_site_aniso_U_22
_atom_site_aniso_U_33
_atom_site_aniso_U_23
_atom_site_aniso_U_13
_atom_site_aniso_U_12
Ru1 0.0391(3) 0.0257(3) 0.0314(3) 0.0000(2) 0.000 0.000
P1 0.0591(18) 0.0439(17) 0.0478(17) 0.000 0.000 0.000
F1 0.106(4) 0.047(3) 0.088(4) 0.000(3) 0.000 0.000
F2 0.113(5) 0.092(5) 0.121(5) 0.000 0.059(4) 0.000
F3 0.132(6) 0.085(5) 0.112(5) 0.000 -0.066(5) 0.000
O1 0.046(4) 0.029(3) 0.028(3) 0.000 0.000 0.000
N1 0.054(4) 0.029(3) 0.037(3) -0.001(2) 0.000 0.000
N2 0.047(3) 0.027(3) 0.054(4) 0.012(3) 0.000 0.000
N3 0.042(2) 0.032(2) 0.040(2) -0.0043(18) 0.0037(17) -0.0001(18)
N4 0.050(2) 0.031(2) 0.041(2) -0.0059(18) 0.0012(19) 0.0041(19)
N5 0.041(2) 0.029(2) 0.034(2) 0.0018(17) -0.0024(17) 0.0000(17)
C1 0.064(5) 0.042(4) 0.038(4) 0.004(3) 0.000 0.000
C2 0.073(6) 0.056(5) 0.052(5) 0.017(4) 0.000 0.000
C3 0.053(5) 0.035(4) 0.075(6) 0.018(4) 0.000 0.000
C4 0.042(3) 0.046(3) 0.055(3) -0.004(3) 0.006(2) -0.005(2)
C5 0.047(3) 0.073(4) 0.057(4) -0.013(3) 0.014(3) 0.004(3)
C6 0.054(3) 0.051(3) 0.046(3) -0.012(3) 0.002(3) 0.009(3)
C7 0.048(3) 0.040(3) 0.052(3) 0.005(2) -0.011(2) 0.004(2)
C8 0.060(5) 0.048(5) 0.063(5) 0.000 -0.027(4) 0.000
B1 0.054(5) 0.025(4) 0.044(5) -0.003(3) 0.000 0.000

loop_
_atom_type_symbol
_atom_type_description
_atom_type_scat_dispersion_real
_atom_type_scat_dispersion_imag
_atom_type_scat_source
C C 0.0033 0.0016
;
International Tables for Crystallography
(Vol. C, Tables 4.2.6.8 and 6.1.1.4)
;
H H 0.0000 0.0000
;
International Tables for Crystallography
(Vol. C, Table 6.1.1.4)
;
B B 0.0013 0.0007
;
International Tables for Crystallography
(Vol. C, Tables 4.2.6.8 and 6.1.1.4)
;
F F 0.0171 0.0103
;
International Tables for Crystallography
(Vol. C, Tables 4.2.6.8 and 6.1.1.4)
;
N N 0.0061 0.0033
;
International Tables for Crystallography
(Vol. C, Tables 4.2.6.8 and 6.1.1.4)
;
O O 0.0106 0.0060
;
International Tables for Crystallography
(Vol. C, Tables 4.2.6.8 and 6.1.1.4)
;
P P 0.1023 0.0942
;
International Tables for Crystallography
(Vol. C, Tables 4.2.6.8 and 6.1.1.4)
;
Ru Ru -1.2594 0.8363
;
International Tables for Crystallography
(Vol. C, Tables 4.2.6.8 and 6.1.1.4)
;

loop_
_geom_angle_atom_site_label_1
_geom_angle_atom_site_label_2
_geom_angle_atom_site_label_3
_geom_angle
_geom_angle_site_symmetry_1
_geom_angle_site_symmetry_3
O1 Ru1 N1 178.6(2) . .
O1 Ru1 N5 84.51(15) . .
N1 Ru1 N5 94.52(15) . .
O1 Ru1 N5 84.51(15) . 2_655
N1 Ru1 N5 94.52(15) . 2_655
N5 Ru1 N5 87.6(2) . 2_655
O1 Ru1 N3 94.39(16) . .
N1 Ru1 N3 86.60(16) . .
N5 Ru1 N3 92.44(15) . .
N5 Ru1 N3 178.88(15) 2_655 .
O1 Ru1 N3 94.39(16) . 2_655
N1 Ru1 N3 86.60(16) . 2_655
N5 Ru1 N3 178.88(15) . 2_655
N5 Ru1 N3 92.44(15) 2_655 2_655
N3 Ru1 N3 87.5(2) . 2_655
F3 P1 F3 90.2(6) . 2
F3 P1 F1 90.08(18) . 3
F3 P1 F1 90.08(18) 2 3
F3 P1 F1 90.08(18) . .
F3 P1 F1 90.08(18) 2 .
F1 P1 F1 179.8(5) 3 .
F3 P1 F2 179.2(5) . 2
F3 P1 F2 90.5(4) 2 2
F1 P1 F2 89.92(18) 3 2
F1 P1 F2 89.92(18) . 2
F3 P1 F2 90.5(4) . .
F3 P1 F2 179.2(5) 2 .
F1 P1 F2 89.92(18) 3 .
F1 P1 F2 89.92(18) . .
F2 P1 F2 88.7(6) 2 .
Ru1 O1 Ru1 113.5(3) . 3
Ru1 O1 H9 123.26(15) . .
Ru1 O1 H9 123.26(15) 3 .
C10 O2 C10 103(3) 3 2_655
C10 O2 C10 69(3) 3 4_655
C10 O2 C10 65(3) 2_655 4_655
C10 O2 C10 65(3) 3 .
C10 O2 C10 69(3) 2_655 .
C10 O2 C10 103(3) 4_655 .
C1 N1 N2 106.5(6) . .
C1 N1 Ru1 134.8(5) . .
N2 N1 Ru1 118.8(4) . .
C3 N2 N1 108.6(6) . .
C3 N2 B1 131.3(7) . .
N1 N2 B1 120.1(6) . .
C4 N3 N4 107.0(4) . .
C4 N3 Ru1 133.6(4) . .
N4 N3 Ru1 119.3(3) . .
C6 N4 N3 108.9(4) . .
C6 N4 B1 132.0(5) . .
N3 N4 B1 119.1(4) . .
C7 N5 N5 107.8(3) . 3
C7 N5 Ru1 133.9(3) . .
N5 N5 Ru1 118.19(10) 3 .
N1 C1 C2 111.0(7) . .
N1 C1 H1 124.5 . .
C2 C1 H1 124.5 . .
C1 C2 C3 104.7(7) . .
C1 C2 H2 127.7 . .
C3 C2 H2 127.7 . .
N2 C3 C2 109.2(7) . .
N2 C3 H3 125.4 . .
C2 C3 H3 125.4 . .
N3 C4 C5 110.1(5) . .
N3 C4 H4 125.0 . .
C5 C4 H4 125.0 . .
C6 C5 C4 105.3(5) . .
C6 C5 H5 127.3 . .
C4 C5 H5 127.3 . .
N4 C6 C5 108.8(5) . .
N4 C6 H6 125.6 . .
C5 C6 H6 125.6 . .
N5 C7 C8 109.5(5) . .
N5 C7 H7 125.3 . .
C8 C7 H7 125.3 . .
C7 C8 C7 105.4(7) 3 .
C7 C8 H8 127.3 3 .
C7 C8 H8 127.3 . .
C11 C10 O2 91(3) . .
C11 C10 C10 141(2) . 3
O2 C10 C10 57.4(16) . 3
C11 C10 C10 52(2) . 2_655
O2 C10 C10 55.4(16) . 2_655
C10 C10 C10 89.999(17) 3 2_655
C10 C11 C10 77(4) . 2_655
N4 B1 N4 107.3(6) 2_655 .
N4 B1 N2 107.9(4) 2_655 .
N4 B1 N2 107.9(4) . .
N4 B1 H1A 111.2 2_655 .
N4 B1 H1A 111.2 . .
N2 B1 H1A 111.2 . .

loop_
_geom_bond_atom_site_label_1
_geom_bond_atom_site_label_2
_geom_bond_distance
_geom_bond_site_symmetry_2
Ru1 O1 1.977(3) .
Ru1 N1 2.024(6) .
Ru1 N5 2.046(4) .
Ru1 N5 2.046(4) 2_655
Ru1 N3 2.063(4) .
Ru1 N3 2.063(4) 2_655
P1 F3 1.571(6) .
P1 F3 1.571(6) 2
P1 F1 1.583(5) 3
P1 F1 1.583(5) .
P1 F2 1.585(6) 2
P1 F2 1.585(6) .
O1 Ru1 1.977(3) 3
O1 H9 0.88(2) .
O2 C10 1.55(4) 3
O2 C10 1.55(4) 2_655
O2 C10 1.55(4) 4_655
O2 C10 1.55(4) .
N1 C1 1.331(9) .
N1 N2 1.374(8) .
N2 C3 1.326(9) .
N2 B1 1.538(10) .
N3 C4 1.331(6) .
N3 N4 1.362(5) .
N4 C6 1.343(6) .
N4 B1 1.533(6) .
N5 C7 1.331(6) .
N5 N5 1.373(7) 3
C1 C2 1.361(11) .
C1 H1 0.9300 .
C2 C3 1.384(12) .
C2 H2 0.9300 .
C3 H3 0.9300 .
C4 C5 1.382(7) .
C4 H4 0.9300 .
C5 C6 1.366(8) .
C5 H5 0.9300 .
C6 H6 0.9300 .
C7 C8 1.376(7) .
C7 H7 0.9300 .
C8 C7 1.376(7) 3
C8 H8 0.9300 .
C10 C11 1.42(4) .
C10 C10 1.67(8) 3
C10 C10 1.76(8) 2_655
C11 C10 1.42(4) 2_655
B1 N4 1.533(6) 2_655
B1 H1A 0.9800 .

loop_
_geom_hbond_atom_site_label_D
_geom_hbond_atom_site_label_H
_geom_hbond_atom_site_label_A
_geom_hbond_distance_DA
_geom_hbond_distance_DH
_geom_hbond_distance_HA
_geom_hbond_angle_DHA
_geom_hbond_publ_flag
O(1) H(9) O(2) 2.685(18) 0.880 1.805 180.0 no

loop_
_geom_torsion_atom_site_label_1
_geom_torsion_atom_site_label_2
_geom_torsion_atom_site_label_3
_geom_torsion_atom_site_label_4
_geom_torsion
_geom_torsion_site_symmetry_1
_geom_torsion_site_symmetry_4
C1 N1 N2 C3 0.000(3) . .
Ru1 N1 N2 C3 180.000(3) . .
C1 N1 N2 B1 180.000(3) . .
Ru1 N1 N2 B1 0.000(3) . .
C4 N3 N4 C6 0.8(5) . .
Ru1 N3 N4 C6 -175.3(3) . .
C4 N3 N4 B1 179.3(5) . .
Ru1 N3 N4 B1 3.3(6) . .
N2 N1 C1 C2 0.000(2) . .
Ru1 N1 C1 C2 180.000(3) . .
N1 C1 C2 C3 0.000(4) . .
N1 N2 C3 C2 0.000(3) . .
B1 N2 C3 C2 180.000(3) . .
C1 C2 C3 N2 0.000(3) . .
N4 N3 C4 C5 -0.7(6) . .
Ru1 N3 C4 C5 174.6(4) . .
N3 C4 C5 C6 0.3(7) . .
N3 N4 C6 C5 -0.6(6) . .
B1 N4 C6 C5 -178.9(6) . .
C4 C5 C6 N4 0.2(7) . .
N5 N5 C7 C8 -0.8(6) 3 .
Ru1 N5 C7 C8 -178.0(5) . .
N5 C7 C8 C7 1.2(9) . 3
C10 O2 C10 C11 -156.4(16) 3 .
C10 O2 C10 C11 -40(3) 2_655 .
C10 O2 C10 C11 -97(3) 4_655 .
C10 O2 C10 C10 116.2(17) 2_655 3
C10 O2 C10 C10 59.4(19) 4_655 3
C10 O2 C10 C10 -116.2(17) 3 2_655
C10 O2 C10 C10 -57(2) 4_655 2_655
O2 C10 C11 C10 43(3) . 2_655
C10 C10 C11 C10 10(5) 3 2_655
C6 N4 B1 N4 117.1(6) . 2_655
N3 N4 B1 N4 -61.0(7) . 2_655
C6 N4 B1 N2 -126.8(6) . .
N3 N4 B1 N2 55.0(6) . .
C3 N2 B1 N4 -122.2(4) . 2_655
N1 N2 B1 N4 57.8(4) . 2_655
C3 N2 B1 N4 122.2(4) . .
N1 N2 B1 N4 -57.8(4) . .
